data_4517359
loop_
_publ_author_name
'Ren, Xinkun'
'Chandgude, Ajay L.'
'Fasan, Rudi'

_publ_section_title
;
 Highly Stereoselective Synthesis of Fused Cyclopropane-\g-Lactams via
 Biocatalytic Iron-Catalyzed Intramolecular Cyclopropanation
;
_journal_name_full 'ACS Catalysis'
_journal_page_first 2308
_journal_page_last 2313
_journal_paper_doi 10.1021/acscatal.9b05383
_journal_year 2020
_chemical_absolute_configuration ad
_chemical_formula_moiety 'C12 H12 Cl N O2'
_chemical_formula_sum 'C12 H12 Cl N O2'
_chemical_formula_weight 237.68
_space_group_crystal_system orthorhombic
_space_group_IT_number 19
_space_group_name_Hall 'P 2ac 2ab'
_space_group_name_H-M_alt 'P 21 21 21'
_atom_sites_solution_hydrogens geom
_atom_sites_solution_primary dual
_atom_sites_solution_secondary difmap
_audit_creation_date 2019-08-21
_audit_creation_method
;
Olex2 1.3-ac4
(compiled 2019.04.23 svn.r3594 for Rigaku Oxford Diffraction, GUI svn.r5739)
;
_cell_angle_alpha 90
_cell_angle_beta 90
_cell_angle_gamma 90
_cell_formula_units_Z 4
_cell_length_a 8.2690(2)
_cell_length_b 9.9012(2)
_cell_length_c 13.5986(2)
_cell_measurement_reflns_used 9052
_cell_measurement_temperature 100.00(10)
_cell_measurement_theta_max 77.2940
_cell_measurement_theta_min 5.4990
_cell_volume 1113.36(4)
_computing_cell_refinement 'CrysAlisPro 1.171.40.58a (Rigaku OD, 2019)'
_computing_data_collection 'CrysAlisPro 1.171.40.58a (Rigaku OD, 2019)'
_computing_data_reduction 'CrysAlisPro 1.171.40.58a (Rigaku OD, 2019)'
_computing_molecular_graphics 'Olex2 (Dolomanov et al., 2009)'
_computing_publication_material 'Olex2 (Dolomanov et al., 2009)'
_computing_structure_refinement 'ShelXL (Sheldrick, 2015b)'
_computing_structure_solution 'ShelXT (Sheldrick, 2015a)'
_diffrn_ambient_environment N~2~
_diffrn_ambient_temperature 100.00(10)
_diffrn_detector 'Hybrid Pixel Array Detector'
_diffrn_detector_area_resol_mean 10.0000
_diffrn_detector_type HyPix
_diffrn_measured_fraction_theta_full 1.000
_diffrn_measured_fraction_theta_max 0.987
_diffrn_measurement_details
;
List of Runs (angles in degrees, time in seconds):

  # Type    Start    End  Width  t~exp~   \w     \q     \k     \f   Frames
--------------------------------------------------------------------------
  1  \w    -75.00  22.00   0.50    0.05    --  -49.75  87.00  50.00  194
  2  \w   -156.00 -64.00   0.50    0.05    --  -84.25 -75.00 178.00  184
  3  \w    101.00 178.00   0.50    0.05    --  105.75  87.00  50.00  154
  4  \w   -121.00 -73.00   0.50    0.05    --  -49.75-125.00  90.00   96
  5  \w     -5.00  24.00   0.50    0.05    --  -49.75  19.00-150.00   58
  6  \w     -5.00  24.00   0.50    0.05    --  -49.75  19.00 -30.00   58
  7  \w     -5.00  24.00   0.50    0.05    --  -49.75  19.00 120.00   58
  8  \w    -44.00 -12.00   0.50    0.05    --  -84.25  45.00-120.00   64
  9  \w     97.00 178.00   0.50    0.05    --  105.75  45.00 -90.00  162
 10  \w     34.00  80.00   0.50    0.05    --  105.75 -61.00-120.00   92
 11  \w     98.00 175.00   0.50    0.05    --  105.75  15.00 -90.00  154
 12  \w     34.00 106.00   0.50    0.05    --  105.75 -94.00 -90.00  144
 13  \w     92.00 178.00   0.50    0.05    --  105.75  61.00 150.00  172
 14  \w     98.00 175.00   0.50    0.05    --  105.75  15.00 150.00  154
 15  \w     34.00 106.00   0.50    0.05    --  105.75 -94.00  60.00  144
 16  \w     34.00 106.00   0.50    0.05    --  105.75 -94.00-180.00  144
 17  \w     34.00 106.00   0.50    0.05    --  105.75 -94.00  30.00  144
 18  \w     34.00 111.00   0.50    0.05    --  105.75-125.00 -90.00  154
 19  \w     92.00 178.00   0.50    0.05    --  105.75  61.00-179.00  172
 20  \w   -121.00 -94.00   0.50    0.05    --  -49.75 -77.00 -60.00   54
 21  \w   -121.00 -35.00   0.50    0.05    --  -49.75 -61.00  41.00  172
;
_diffrn_measurement_device 'four-circle diffractometer'
_diffrn_measurement_device_type 'XtaLAB Synergy, Dualflex, HyPix'
_diffrn_measurement_method '\w scans'
_diffrn_orient_matrix_type 'CrysAlisPro convention (1999,Acta A55,543-557)'
_diffrn_orient_matrix_UB_11 0.0471127000
_diffrn_orient_matrix_UB_12 0.0589275000
_diffrn_orient_matrix_UB_13 -0.1008062000
_diffrn_orient_matrix_UB_21 -0.1240439000
_diffrn_orient_matrix_UB_22 0.1143743000
_diffrn_orient_matrix_UB_23 0.0141819000
_diffrn_orient_matrix_UB_31 0.1309853000
_diffrn_orient_matrix_UB_32 0.0872769000
_diffrn_orient_matrix_UB_33 0.0497141000
_diffrn_radiation_monochromator mirror
_diffrn_radiation_probe x-ray
_diffrn_radiation_type 'Cu K\a'
_diffrn_radiation_wavelength 1.54184
_diffrn_reflns_av_R_equivalents 0.0428
_diffrn_reflns_av_unetI/netI 0.0283
_diffrn_reflns_Laue_measured_fraction_full 1.000
_diffrn_reflns_Laue_measured_fraction_max 0.987
_diffrn_reflns_limit_h_max 10
_diffrn_reflns_limit_h_min -9
_diffrn_reflns_limit_k_max 12
_diffrn_reflns_limit_k_min -12
_diffrn_reflns_limit_l_max 17
_diffrn_reflns_limit_l_min -17
_diffrn_reflns_number 11869
_diffrn_reflns_point_group_measured_fraction_full 1.000
_diffrn_reflns_point_group_measured_fraction_max 0.979
_diffrn_reflns_theta_full 74.504
_diffrn_reflns_theta_max 78.818
_diffrn_reflns_theta_min 5.527
_diffrn_source 'micro-focus sealed X-ray tube'
_diffrn_source_type 'PhotonJet (Cu) X-ray Source'
_exptl_absorpt_coefficient_mu 2.913
_exptl_absorpt_correction_T_max 1.00000
_exptl_absorpt_correction_T_min 0.74976
_exptl_absorpt_correction_type multi-scan
_exptl_absorpt_process_details
;
CrysAlisPro 1.171.40.58a (Rigaku Oxford Diffraction, 2019)
Empirical absorption correction using spherical harmonics,
 implemented in SCALE3 ABSPACK scaling algorithm.
;
_exptl_crystal_colour colourless
_exptl_crystal_colour_primary colourless
_exptl_crystal_density_diffrn 1.418
_exptl_crystal_description block
_exptl_crystal_F_000 496
_exptl_crystal_size_max 0.248
_exptl_crystal_size_mid 0.204
_exptl_crystal_size_min 0.113
_refine_diff_density_max 0.167
_refine_diff_density_min -0.239
_refine_diff_density_rms 0.057
_refine_ls_abs_structure_details
;
 Flack x determined using 925 quotients [(I+)-(I-)]/[(I+)+(I-)]
 (Parsons, Flack and Wagner, Acta Cryst. B69 (2013) 249-259).
;
_refine_ls_abs_structure_Flack -0.008(8)
_refine_ls_extinction_method none
_refine_ls_goodness_of_fit_ref 1.107
_refine_ls_hydrogen_treatment constr
_refine_ls_matrix_type full
_refine_ls_number_parameters 146
_refine_ls_number_reflns 2356
_refine_ls_number_restraints 0
_refine_ls_restrained_S_all 1.107
_refine_ls_R_factor_all 0.0306
_refine_ls_R_factor_gt 0.0296
_refine_ls_shift/su_max 0.000
_refine_ls_shift/su_mean 0.000
_refine_ls_structure_factor_coef Fsqd
_refine_ls_weighting_details 'w=1/[\s^2^(Fo^2^)+(0.0243P)^2^+0.4148P] where P=(Fo^2^+2Fc^2^)/3'
_refine_ls_weighting_scheme calc
_refine_ls_wR_factor_gt 0.0702
_refine_ls_wR_factor_ref 0.0721
_reflns_Friedel_coverage 0.700
_reflns_Friedel_fraction_full 1.000
_reflns_Friedel_fraction_max 0.967
_reflns_number_gt 2306
_reflns_number_total 2356
_reflns_threshold_expression 'I > 2\s(I)'
_cod_data_source_file cs9b05383_si_003.cif
_cod_data_source_block fasac11
_cod_depositor_comments 'Adding full bibliography for 4517359--4517360.cif.'
_cod_database_code 4517359
_shelx_shelxl_version_number 2018/3
_shelx_space_group_comment
;
The symmetry employed for this shelxl refinement is uniquely defined
by the following loop, which should always be used as a source of
symmetry information in preference to the above space-group names.
They are only intended as comments.
;
_shelx_estimated_absorpt_t_max 0.734
_shelx_estimated_absorpt_t_min 0.532
_diffrn_oxdiff_digest_frames
;
013cdbd6e347f907b09af0cd836006774e00157dfbb
;
_reflns_odcompleteness_completeness 100.00
_reflns_odcompleteness_iscentric 1
_reflns_odcompleteness_theta 74.33
_olex2_refinement_description
;
1. Fixed Uiso
 At 1.2 times of:
  All C(H) groups, All C(H,H) groups
 At 1.5 times of:
  All C(H,H,H) groups
2.a Ternary CH refined with riding coordinates:
 C1(H1), C2(H2), C3(H3)
2.b Secondary CH2 refined with riding coordinates:
 C4(H4A,H4B)
2.c Aromatic/amide H refined with riding coordinates:
 C7(H7), C8(H8), C10(H10), C11(H11)
2.d Idealised Me refined as rotating group:
 C12(H12A,H12B,H12C)
;
_olex2_submission_original_sample_id fasac11
_olex2_submission_special_instructions 'No special instructions were received'
_oxdiff_exptl_absorpt_empirical_details
;
Empirical correction (ABSPACK) includes:
- Absorption correction using spherical harmonics
- Frame scaling
;
_oxdiff_exptl_absorpt_empirical_full_max 1.374
_oxdiff_exptl_absorpt_empirical_full_min 0.735

loop_
_space_group_symop_operation_xyz
'x, y, z'
'-x+1/2, -y, z+1/2'
'-x, y+1/2, -z+1/2'
'x+1/2, -y+1/2, -z'

loop_
_atom_site_label
_atom_site_type_symbol
_atom_site_fract_x
_atom_site_fract_y
_atom_site_fract_z
_atom_site_U_iso_or_equiv
_atom_site_adp_type
_atom_site_occupancy
_atom_site_site_symmetry_order
_atom_site_calc_flag
_atom_site_refinement_flags_posn
Cl1 Cl 0.40286(8) 0.60038(6) 0.17642(4) 0.03276(16) Uani 1 1 d .
O1 O 0.5799(2) 0.56052(16) 0.90835(12) 0.0268(4) Uani 1 1 d .
O2 O 0.37926(19) 0.76385(16) 0.82953(12) 0.0275(4) Uani 1 1 d .
N1 N 0.5942(2) 0.6181(2) 0.81530(13) 0.0254(4) Uani 1 1 d .
C1 C 0.5080(3) 0.6028(2) 0.61314(17) 0.0223(5) Uani 1 1 d .
H1 H 0.454390 0.527264 0.646363 0.027 Uiso 1 1 calc R
C2 C 0.5279(3) 0.7308(2) 0.67535(18) 0.0221(4) Uani 1 1 d .
H2 H 0.519590 0.820384 0.645114 0.027 Uiso 1 1 calc R
C3 C 0.6707(3) 0.6405(2) 0.65387(17) 0.0222(5) Uani 1 1 d .
H3 H 0.754857 0.672452 0.608774 0.027 Uiso 1 1 calc R
C4 C 0.7202(3) 0.5727(2) 0.74890(17) 0.0238(5) Uani 1 1 d .
H4A H 0.720432 0.475157 0.742519 0.029 Uiso 1 1 calc R
H4B H 0.826126 0.602759 0.770401 0.029 Uiso 1 1 calc R
C5 C 0.4872(3) 0.7108(2) 0.78154(17) 0.0215(5) Uani 1 1 d .
C6 C 0.4792(3) 0.6114(2) 0.50560(17) 0.0218(4) Uani 1 1 d .
C7 C 0.5650(3) 0.6987(2) 0.44359(18) 0.0238(5) Uani 1 1 d .
H7 H 0.638586 0.759361 0.470550 0.029 Uiso 1 1 calc R
C8 C 0.5419(3) 0.6962(2) 0.34264(18) 0.0246(5) Uani 1 1 d .
H8 H 0.599739 0.754023 0.301829 0.030 Uiso 1 1 calc R
C9 C 0.4315(3) 0.6061(2) 0.30372(16) 0.0240(5) Uani 1 1 d .
C10 C 0.3432(3) 0.5198(2) 0.36237(18) 0.0248(5) Uani 1 1 d .
H10 H 0.268650 0.460429 0.334897 0.030 Uiso 1 1 calc R
C11 C 0.3677(3) 0.5234(2) 0.46323(18) 0.0229(5) Uani 1 1 d .
H11 H 0.308421 0.465810 0.503466 0.027 Uiso 1 1 calc R
C12 C 0.6818(3) 0.6315(3) 0.97672(18) 0.0301(5) Uani 1 1 d .
H12A H 0.790612 0.633426 0.952086 0.045 Uiso 1 1 calc GR
H12B H 0.679918 0.586180 1.039125 0.045 Uiso 1 1 calc GR
H12C H 0.643043 0.722235 0.984592 0.045 Uiso 1 1 calc GR

loop_
_atom_site_aniso_label
_atom_site_aniso_U_11
_atom_site_aniso_U_22
_atom_site_aniso_U_33
_atom_site_aniso_U_23
_atom_site_aniso_U_13
_atom_site_aniso_U_12
Cl1 0.0355(3) 0.0379(3) 0.0250(3) -0.0037(2) -0.0040(2) 0.0030(3)
O1 0.0318(9) 0.0235(8) 0.0250(7) 0.0039(7) -0.0027(7) -0.0029(7)
O2 0.0277(8) 0.0236(8) 0.0311(8) 0.0004(7) 0.0060(7) 0.0033(7)
N1 0.0255(9) 0.0284(10) 0.0223(9) 0.0030(8) -0.0006(8) 0.0044(8)
C1 0.0206(10) 0.0193(11) 0.0270(11) -0.0006(9) -0.0004(8) -0.0014(9)
C2 0.0225(10) 0.0173(10) 0.0266(11) -0.0003(9) -0.0015(10) 0.0002(8)
C3 0.0195(10) 0.0211(11) 0.0260(11) -0.0023(9) -0.0018(8) 0.0006(8)
C4 0.0214(10) 0.0222(11) 0.0279(11) -0.0016(9) -0.0015(9) 0.0029(9)
C5 0.0192(10) 0.0175(10) 0.0278(11) -0.0012(9) -0.0013(9) -0.0007(8)
C6 0.0193(10) 0.0189(10) 0.0272(11) -0.0020(9) -0.0002(9) 0.0031(8)
C7 0.0197(10) 0.0217(11) 0.0301(11) -0.0010(9) -0.0037(9) -0.0030(9)
C8 0.0193(10) 0.0248(12) 0.0298(12) 0.0021(10) 0.0006(9) -0.0002(9)
C9 0.0229(10) 0.0246(11) 0.0246(10) -0.0022(9) -0.0005(8) 0.0068(9)
C10 0.0202(10) 0.0204(12) 0.0339(12) -0.0060(9) -0.0021(9) -0.0007(9)
C11 0.0190(10) 0.0186(11) 0.0310(12) 0.0000(9) 0.0026(9) -0.0020(8)
C12 0.0378(13) 0.0283(13) 0.0242(11) 0.0014(10) -0.0037(10) -0.0013(11)

loop_
_atom_type_symbol
_atom_type_description
_atom_type_scat_dispersion_real
_atom_type_scat_dispersion_imag
_atom_type_scat_source
C C 0.0181 0.0091 'International Tables Vol C Tables 4.2.6.8 and 6.1.1.4'
H H 0.0000 0.0000 'International Tables Vol C Tables 4.2.6.8 and 6.1.1.4'
Cl Cl 0.3639 0.7018 'International Tables Vol C Tables 4.2.6.8 and 6.1.1.4'
N N 0.0311 0.0180 'International Tables Vol C Tables 4.2.6.8 and 6.1.1.4'
O O 0.0492 0.0322 'International Tables Vol C Tables 4.2.6.8 and 6.1.1.4'

loop_
_geom_angle_atom_site_label_1
_geom_angle_atom_site_label_2
_geom_angle_atom_site_label_3
_geom_angle
N1 O1 C12 109.69(17)
O1 N1 C4 119.99(18)
C5 N1 O1 121.97(19)
C5 N1 C4 117.92(19)
C2 C1 H1 115.2
C3 C1 H1 115.2
C3 C1 C2 59.67(14)
C6 C1 H1 115.2
C6 C1 C2 120.9(2)
C6 C1 C3 119.5(2)
C1 C2 H2 120.6
C3 C2 C1 59.15(14)
C3 C2 H2 120.6
C5 C2 C1 113.53(18)
C5 C2 H2 120.6
C5 C2 C3 106.50(19)
C1 C3 C2 61.18(14)
C1 C3 H3 119.0
C1 C3 C4 116.6(2)
C2 C3 H3 119.0
C2 C3 C4 108.01(19)
C4 C3 H3 119.0
N1 C4 C3 101.53(17)
N1 C4 H4A 111.5
N1 C4 H4B 111.5
C3 C4 H4A 111.5
C3 C4 H4B 111.5
H4A C4 H4B 109.3
O2 C5 N1 125.9(2)
O2 C5 C2 128.4(2)
N1 C5 C2 105.68(19)
C7 C6 C1 123.2(2)
C11 C6 C1 118.6(2)
C11 C6 C7 118.2(2)
C6 C7 H7 119.5
C8 C7 C6 121.0(2)
C8 C7 H7 119.5
C7 C8 H8 120.6
C9 C8 C7 118.8(2)
C9 C8 H8 120.6
C8 C9 Cl1 119.32(18)
C10 C9 Cl1 118.77(18)
C10 C9 C8 121.9(2)
C9 C10 H10 120.7
C9 C10 C11 118.6(2)
C11 C10 H10 120.7
C6 C11 H11 119.3
C10 C11 C6 121.5(2)
C10 C11 H11 119.3
O1 C12 H12A 109.5
O1 C12 H12B 109.5
O1 C12 H12C 109.5
H12A C12 H12B 109.5
H12A C12 H12C 109.5
H12B C12 H12C 109.5

loop_
_geom_bond_atom_site_label_1
_geom_bond_atom_site_label_2
_geom_bond_distance
Cl1 C9 1.748(2)
O1 N1 1.393(2)
O1 C12 1.439(3)
O2 C5 1.224(3)
N1 C4 1.450(3)
N1 C5 1.354(3)
C1 H1 0.9800
C1 C2 1.532(3)
C1 C3 1.502(3)
C1 C6 1.484(3)
C2 H2 0.9800
C2 C3 1.510(3)
C2 C5 1.496(3)
C3 H3 0.9800
C3 C4 1.513(3)
C4 H4A 0.9700
C4 H4B 0.9700
C6 C7 1.401(3)
C6 C11 1.393(3)
C7 H7 0.9300
C7 C8 1.386(3)
C8 H8 0.9300
C8 C9 1.382(3)
C9 C10 1.378(3)
C10 H10 0.9300
C10 C11 1.387(3)
C11 H11 0.9300
C12 H12A 0.9600
C12 H12B 0.9600
C12 H12C 0.9600

loop_
_geom_torsion_atom_site_label_1
_geom_torsion_atom_site_label_2
_geom_torsion_atom_site_label_3
_geom_torsion_atom_site_label_4
_geom_torsion
Cl1 C9 C10 C11 179.18(17)
O1 N1 C4 C3 169.59(18)
O1 N1 C5 O2 7.8(4)
O1 N1 C5 C2 -171.23(19)
C1 C2 C3 C4 -111.0(2)
C1 C2 C5 O2 -116.7(3)
C1 C2 C5 N1 62.3(2)
C1 C3 C4 N1 -60.9(2)
C1 C6 C7 C8 175.3(2)
C1 C6 C11 C10 -175.6(2)
C2 C1 C3 C4 96.9(2)
C2 C1 C6 C7 44.3(3)
C2 C1 C6 C11 -139.2(2)
C2 C3 C4 N1 5.3(2)
C3 C1 C2 C5 -95.8(2)
C3 C1 C6 C7 -26.0(3)
C3 C1 C6 C11 150.5(2)
C3 C2 C5 O2 -179.7(2)
C3 C2 C5 N1 -0.7(2)
C4 N1 C5 O2 -176.3(2)
C4 N1 C5 C2 4.7(3)
C5 N1 C4 C3 -6.4(3)
C5 C2 C3 C1 107.94(19)
C5 C2 C3 C4 -3.0(2)
C6 C1 C2 C3 -108.4(2)
C6 C1 C2 C5 155.8(2)
C6 C1 C3 C2 110.7(2)
C6 C1 C3 C4 -152.5(2)
C6 C7 C8 C9 0.4(3)
C7 C6 C11 C10 1.1(3)
C7 C8 C9 Cl1 -179.26(18)
C7 C8 C9 C10 0.5(3)
C8 C9 C10 C11 -0.6(3)
C9 C10 C11 C6 -0.2(3)
C11 C6 C7 C8 -1.2(3)
C12 O1 N1 C4 87.5(2)
C12 O1 N1 C5 -96.7(2)
